data_4507273
loop_
_publ_author_name
'Mah\'e Nathalie'
'Nicola\"i B\'eatrice'
'Allouchi, Hassan'
'Barrio, Maria'
'Do, Bernard'
'C\'eolin, Ren\'e'
'Tamarit, Josep-Lluis'
'Rietveld, Ivo B.'

_publ_section_title
;
 Crystal Structure and Solid-State Properties of 3,4-Diaminopyridine
 Dihydrogen Phosphate and Their Comparison with Other Diaminopyridine
 Salts
;
_journal_issue 2
_journal_name_full 'Crystal Growth &amp; Design'
_journal_page_first 708
_journal_paper_doi 10.1021/cg3014249
_journal_volume 13
_journal_year 2013
_chemical_formula_moiety 'C5 H8 N3, H2 O4 P'
_chemical_formula_sum 'C5 H10 N3 O4 P'
_chemical_formula_weight 207.13
_chemical_name_common '3,4 DAP phosphate'
_chemical_name_systematic '3,4 diaminopyridine dihydrogen phosphate'
_space_group_IT_number 15
_symmetry_cell_setting monoclinic
_symmetry_space_group_name_Hall '-C 2yc'
_symmetry_space_group_name_H-M 'C 1 2/c 1'
_atom_sites_solution_hydrogens geom
_atom_sites_solution_primary direct
_atom_sites_solution_secondary difmap
_audit_creation_method SHELXL-97
_cell_angle_alpha 90.00
_cell_angle_beta 128.494(10)
_cell_angle_gamma 90.00
_cell_formula_units_Z 8
_cell_length_a 20.3871(13)
_cell_length_b 7.7263(2)
_cell_length_c 14.6064(9)
_cell_measurement_reflns_used 4109
_cell_measurement_temperature 296(2)
_cell_measurement_theta_max 31.5407
_cell_measurement_theta_min 2.9231
_cell_volume 1800.7(3)
_computing_cell_refinement
;
CrysAlis RED, Oxford Diffraction Ltd.,
Version 1.171.33.52 (release 06-11-2009 CrysAlis171 .NET)
(compiled Nov  6 2009,16:24:50)
;
_computing_data_collection
;
CrysAlis CCD, Oxford Diffraction Ltd.,
Version 1.171.33.52 (release 06-11-2009 CrysAlis171 .NET)
(compiled Nov  6 2009,16:24:50)
;
_computing_data_reduction
;
CrysAlis RED, Oxford Diffraction Ltd.,
Version 1.171.33.52 (release 06-11-2009 CrysAlis171 .NET)
(compiled Nov  6 2009,16:24:50)
;
_computing_structure_refinement 'SHELXL-97 (Sheldrick, 1997)'
_computing_structure_solution 'SHELXS-97 (Sheldrick, 1990)'
_diffrn_ambient_temperature 296(2)
_diffrn_detector_area_resol_mean 8.3622
_diffrn_measured_fraction_theta_full 0.943
_diffrn_measured_fraction_theta_max 0.943
_diffrn_measurement_details
;
  1 omega  -54.00   61.00   1.0000   60.0000
omega____ theta____ kappa____ phi______ frames
    -       30.0000  -79.0000    0.0000 115

  2 omega  -54.00   61.00   1.0000   60.0000
omega____ theta____ kappa____ phi______ frames
    -       30.0000  -79.0000   90.0000 115

  3 omega  -54.00   61.00   1.0000   60.0000
omega____ theta____ kappa____ phi______ frames
    -       30.0000  -79.0000  180.0000 115

  4 omega  -54.00   61.00   1.0000   60.0000
omega____ theta____ kappa____ phi______ frames
    -       30.0000  -79.0000  270.0000 115

;
_diffrn_measurement_device_type 'Xcalibur, Sapphire2, large Be window'
_diffrn_measurement_method '\w scans'
_diffrn_orient_matrix_UB_11 -0.0284969778
_diffrn_orient_matrix_UB_12 0.0235087141
_diffrn_orient_matrix_UB_13 0.0103657544
_diffrn_orient_matrix_UB_21 -0.0239883885
_diffrn_orient_matrix_UB_22 0.0476610648
_diffrn_orient_matrix_UB_23 -0.0529989875
_diffrn_orient_matrix_UB_31 -0.0242119157
_diffrn_orient_matrix_UB_32 -0.0748785870
_diffrn_orient_matrix_UB_33 -0.0304668293
_diffrn_radiation_monochromator graphite
_diffrn_radiation_source 'Enhance (Mo) X-ray Source'
_diffrn_radiation_type 'Mo K\a'
_diffrn_radiation_wavelength 0.7107
_diffrn_reflns_av_R_equivalents 0.0312
_diffrn_reflns_av_sigmaI/netI 0.1148
_diffrn_reflns_limit_h_max 29
_diffrn_reflns_limit_h_min -29
_diffrn_reflns_limit_k_max 10
_diffrn_reflns_limit_k_min -11
_diffrn_reflns_limit_l_max 20
_diffrn_reflns_limit_l_min -21
_diffrn_reflns_number 18604
_diffrn_reflns_theta_full 31.54
_diffrn_reflns_theta_max 31.5407
_diffrn_reflns_theta_min 2.9231
_exptl_absorpt_coefficient_mu 0.294
_exptl_absorpt_correction_T_max 0.976
_exptl_absorpt_correction_T_min 0.928
_exptl_absorpt_correction_type analytical
_exptl_absorpt_process_details
;
CrysAlis RED, Oxford Diffraction Ltd.,
Version 1.171.33.52 (release 06-11-2009 CrysAlis171 .NET)
(compiled Nov  6 2009,16:24:50)
Analytical numeric absorption correction using a multifaceted crystal
            model based on expressions derived by R.C. Clark & J.S. Reid.
(Clark, R. C. & Reid, J. S. (1995). Acta Cryst. A51, 887-897)
;
_exptl_crystal_colour colorless
_exptl_crystal_density_diffrn 1.528
_exptl_crystal_density_method 'not measured'
_exptl_crystal_description needle
_exptl_crystal_F_000 864
_exptl_crystal_size_max 0.3350
_exptl_crystal_size_mid 0.1000
_exptl_crystal_size_min 0.1000
_refine_diff_density_max 0.403
_refine_diff_density_min -0.211
_refine_diff_density_rms 0.061
_refine_ls_extinction_method none
_refine_ls_goodness_of_fit_ref 0.964
_refine_ls_hydrogen_treatment mixed
_refine_ls_matrix_type full
_refine_ls_number_parameters 158
_refine_ls_number_reflns 2837
_refine_ls_number_restraints 0
_refine_ls_restrained_S_all 0.964
_refine_ls_R_factor_all 0.0577
_refine_ls_R_factor_gt 0.0367
_refine_ls_shift/su_max 0.001
_refine_ls_shift/su_mean 0.000
_refine_ls_structure_factor_coef Fsqd
_refine_ls_weighting_details 'calc w=1/[\s^2^(Fo^2^)+(0.0645P)^2^+0.0000P] where P=(Fo^2^+2Fc^2^)/3'
_refine_ls_weighting_scheme calc
_refine_ls_wR_factor_gt 0.0945
_refine_ls_wR_factor_ref 0.1020
_reflns_number_gt 1992
_reflns_number_total 2837
_reflns_threshold_expression >2sigma(I)
_cod_data_source_file cg3014249_si_002.cif
_cod_data_source_block 3-4-dap-phosphate
_cod_depositor_comments
;
The following automatic conversions were performed:

'_symmetry_cell_setting' value 'Monoclinic' changed to 'monoclinic'
according to /home/saulius/struct/CIF-dictionaries/cif_core.dic
dictionary named 'cif_core.dic' version 2.4.2 from 2011-04-26.

Automatic conversion script
Id: cif_fix_values 1891 2012-01-12 08:04:46Z andrius 
;
_cod_original_cell_volume 1800.72(30)
_cod_original_sg_symbol_H-M 'C 2/c'
_cod_database_code 4507273
_cell_oxdiff_length_a 20.3856(13)
_cell_oxdiff_length_b 7.7256(3)
_cell_oxdiff_length_c 14.6068(8)
_cell_oxdiff_angle_alpha 89.988(4)
_cell_oxdiff_angle_beta 128.485(7)
_cell_oxdiff_angle_gamma 90.005(4)
_cell_oxdiff_volume 1800.72(16)
_cell_oxdiff_measurement_reflns_used 4109
_reflns_odcompleteness_completeness 99.80
_reflns_odcompleteness_theta 26.32
_reflns_odcompleteness_iscentric 1
_chemical_oxdiff_formula 'c5 h10 n3 o4 p'

loop_
_symmetry_equiv_pos_as_xyz
'x, y, z'
'-x, y, -z+1/2'
'x+1/2, y+1/2, z'
'-x+1/2, y+1/2, -z+1/2'
'-x, -y, -z'
'x, -y, z-1/2'
'-x+1/2, -y+1/2, -z'
'x+1/2, -y+1/2, z-1/2'

loop_
_atom_site_label
_atom_site_type_symbol
_atom_site_fract_x
_atom_site_fract_y
_atom_site_fract_z
_atom_site_U_iso_or_equiv
_atom_site_adp_type
_atom_site_occupancy
_atom_site_symmetry_multiplicity
_atom_site_calc_flag
P P 0.76717(2) 0.00113(4) 0.55745(3) 0.02784(11) Uani 1 1 d
O1 O 0.75019(6) -0.14514(12) 0.60820(8) 0.0344(2) Uani 1 1 d
O4 O 0.81809(7) 0.14816(13) 0.63812(9) 0.0424(3) Uani 1 1 d
O3 O 0.67963(6) 0.06067(16) 0.44660(10) 0.0467(3) Uani 1 1 d
O2 O 0.81670(7) -0.06803(16) 0.51543(12) 0.0500(3) Uani 1 1 d
N1 N 0.61174(8) 0.25807(18) 0.67418(11) 0.0411(3) Uani 1 1 d
N2 N 0.37752(8) 0.2073(2) 0.36172(12) 0.0427(3) Uani 1 1 d
N3 N 0.50671(11) 0.3574(2) 0.36937(15) 0.0533(4) Uani 1 1 d
C1 C 0.59718(10) 0.3160(2) 0.57628(14) 0.0398(3) Uani 1 1 d
C2 C 0.52040(9) 0.30012(19) 0.46889(12) 0.0340(3) Uani 1 1 d
C3 C 0.45478(8) 0.22217(18) 0.46361(12) 0.0310(3) Uani 1 1 d
C4 C 0.47384(10) 0.1589(2) 0.56761(13) 0.0377(3) Uani 1 1 d
C5 C 0.55201(10) 0.1791(2) 0.67100(14) 0.0428(4) Uani 1 1 d
H1 H 0.6436(12) 0.373(2) 0.5865(16) 0.058(5) Uiso 1 1 d
H2 H 0.7979(13) -0.163(3) 0.4798(18) 0.060(6) Uiso 1 1 d
H3 H 0.6798(14) 0.147(3) 0.4199(19) 0.065(7) Uiso 1 1 d
H4 H 0.4303(12) 0.100(2) 0.5629(15) 0.054(5) Uiso 1 1 d
H5 H 0.5652(12) 0.143(2) 0.7460(16) 0.058(5) Uiso 1 1 d
H1A H 0.6596(13) 0.287(2) 0.7457(17) 0.059(5) Uiso 1 1 d
H2A H 0.3638(11) 0.259(2) 0.2974(18) 0.055(5) Uiso 1 1 d
H2B H 0.3411(13) 0.169(2) 0.3704(18) 0.061(6) Uiso 1 1 d
H3A H 0.5456(19) 0.426(3) 0.374(2) 0.116(9) Uiso 1 1 d
H3B H 0.4610(17) 0.357(3) 0.309(2) 0.080(8) Uiso 1 1 d

loop_
_atom_site_aniso_label
_atom_site_aniso_U_11
_atom_site_aniso_U_22
_atom_site_aniso_U_33
_atom_site_aniso_U_23
_atom_site_aniso_U_13
_atom_site_aniso_U_12
P 0.02542(17) 0.02880(18) 0.02621(17) 0.00113(12) 0.01453(13) -0.00371(13)
O1 0.0334(5) 0.0354(5) 0.0335(5) 0.0048(4) 0.0203(4) -0.0034(4)
O4 0.0479(6) 0.0358(6) 0.0285(5) -0.0025(4) 0.0163(5) -0.0111(4)
O3 0.0303(5) 0.0432(6) 0.0401(6) 0.0128(5) 0.0088(5) -0.0061(5)
O2 0.0587(7) 0.0400(6) 0.0800(9) -0.0127(6) 0.0574(7) -0.0156(6)
N1 0.0320(7) 0.0500(7) 0.0316(7) -0.0050(5) 0.0150(6) -0.0021(6)
N2 0.0300(7) 0.0615(9) 0.0340(7) 0.0028(6) 0.0186(6) -0.0046(6)
N3 0.0401(8) 0.0823(12) 0.0409(8) 0.0081(7) 0.0268(7) -0.0089(8)
C1 0.0318(7) 0.0452(9) 0.0420(8) -0.0053(7) 0.0228(7) -0.0067(6)
C2 0.0326(7) 0.0386(8) 0.0359(7) -0.0008(6) 0.0238(6) -0.0011(6)
C3 0.0286(7) 0.0349(7) 0.0309(7) -0.0022(5) 0.0192(6) -0.0007(5)
C4 0.0355(7) 0.0453(8) 0.0377(7) 0.0016(6) 0.0254(7) -0.0026(6)
C5 0.0420(8) 0.0534(9) 0.0338(8) 0.0035(7) 0.0239(7) 0.0031(7)

loop_
_atom_type_symbol
_atom_type_description
_atom_type_scat_dispersion_real
_atom_type_scat_dispersion_imag
_atom_type_scat_source
C C 0.0033 0.0016 'International Tables Vol C Tables 4.2.6.8 and 6.1.1.4'
H H 0.0000 0.0000 'International Tables Vol C Tables 4.2.6.8 and 6.1.1.4'
N N 0.0061 0.0033 'International Tables Vol C Tables 4.2.6.8 and 6.1.1.4'
O O 0.0106 0.0060 'International Tables Vol C Tables 4.2.6.8 and 6.1.1.4'
P P 0.1023 0.0942 'International Tables Vol C Tables 4.2.6.8 and 6.1.1.4'

loop_
_exptl_crystal_face_index_h
_exptl_crystal_face_index_k
_exptl_crystal_face_index_l
_exptl_crystal_face_perp_dist
_exptl_oxdiff_crystal_face_indexfrac_h
_exptl_oxdiff_crystal_face_indexfrac_k
_exptl_oxdiff_crystal_face_indexfrac_l
_exptl_oxdiff_crystal_face_x
_exptl_oxdiff_crystal_face_y
_exptl_oxdiff_crystal_face_z
0 0 -1 0.0500 0.0020 0.0001 -1.0011 -0.0104 0.0530 0.0304
0 0 1 0.0500 -0.0020 -0.0001 1.0011 0.0104 -0.0530 -0.0304
-2 0 1 0.0500 -2.0009 -0.0001 0.9991 0.0674 -0.0050 0.0180
2 0 -1 0.0500 2.0009 0.0001 -0.9991 -0.0674 0.0050 -0.0180
0 -1 0 0.1700 0.0005 -0.9998 -0.0001 -0.0235 -0.0477 0.0749
0 1 0 0.1650 -0.0005 0.9998 0.0001 0.0235 0.0477 -0.0749
10 -1 -5 0.0550 10.0051 -0.9992 -4.9957 -0.3604 -0.0229 -0.0152
1 -1 1 0.1300 0.9979 -0.9998 1.0019 -0.0416 -0.1247 0.0202
-2 -1 3 0.1150 -2.0044 -1.0000 3.0011 0.0647 -0.1586 0.0320
-1 -1 1 0.1550 -1.0010 -0.9999 1.0000 0.0154 -0.0766 0.0686
15 -1 -15 0.0615 15.0223 -0.9983 -15.0014 -0.6071 0.3871 0.1681
-20 1 -4 0.0650 -19.9817 0.9998 -4.0236 0.5512 0.7402 0.5315
-1 0 1 0.0600 -1.0015 -0.0001 1.0001 0.0389 -0.0290 -0.0062
2 -1 -2 0.1200 2.0034 -0.9996 -2.0003 -0.1013 0.0103 0.0873
8 -4 -1 0.1300 7.9996 -3.9988 -0.9937 -0.3323 -0.3298 0.1360
-14 -7 -4 0.1450 -13.9811 -6.9983 -4.0186 0.1922 0.2148 0.9850
2 9 7 0.1250 1.9807 8.9974 7.0104 0.2277 0.0098 -0.9352

loop_
_geom_angle_atom_site_label_1
_geom_angle_atom_site_label_2
_geom_angle_atom_site_label_3
_geom_angle
O4 P O1 116.24(6)
O4 P O3 112.31(7)
O1 P O3 105.55(7)
O4 P O2 105.51(9)
O1 P O2 109.80(7)
O3 P O2 107.14(8)
P O3 H3 114.7(17)
P O2 H2 112.5(14)
C5 N1 C1 121.47(16)
C5 N1 H1A 117.1(17)
C1 N1 H1A 120.7(16)
C3 N2 H2A 120.9(16)
C3 N2 H2B 112.6(14)
H2A N2 H2B 124.3(18)
C2 N3 H3A 120.7(14)
C2 N3 H3B 120(3)
H3A N3 H3B 117(3)
N1 C1 C2 121.9(2)
N1 C1 H1 116.2(11)
C2 C1 H1 122.0(11)
C1 C2 N3 121.3(2)
C1 C2 C3 117.77(15)
N3 C2 C3 120.94(16)
N2 C3 C4 121.06(18)
N2 C3 C2 120.80(14)
C4 C3 C2 118.13(15)
C5 C4 C3 120.43(14)
C5 C4 H4 121.7(11)
C3 C4 H4 117.9(11)
N1 C5 C4 120.24(16)
N1 C5 H5 118.4(15)
C4 C5 H5 121.3(15)

loop_
_geom_bond_atom_site_label_1
_geom_bond_atom_site_label_2
_geom_bond_distance
P O4 1.4946(11)
P O1 1.5053(12)
P O3 1.5560(13)
P O2 1.5663(18)
O3 H3 0.77(2)
O2 H2 0.84(2)
N1 C5 1.337(3)
N1 C1 1.343(2)
N1 H1A 0.91(2)
N2 C3 1.3383(18)
N2 H2A 0.89(2)
N2 H2B 0.88(3)
N3 C2 1.372(2)
N3 H3A 0.92(4)
N3 H3B 0.79(3)
C1 C2 1.367(2)
C1 H1 0.97(3)
C2 C3 1.425(3)
C3 C4 1.401(2)
C4 C5 1.360(3)
C4 H4 0.96(3)
C5 H5 0.99(2)
